data_4344535
loop_
_publ_author_name
'Gregoli\'nski, Janusz'
'Hikita, Masahiro'
'Sakamoto, Tatsuya'
'Sugimoto, Hideki'
'Tsukube, Hiroshi'
'Miyake, Hiroyuki'

_publ_section_title
;
 Redox-Triggered Helicity Inversion in Chiral Cobalt Complexes in
 Combination with H(+) and NO3(-) Stimuli.
;
_journal_issue 2
_journal_name_full 'Inorganic chemistry'
_journal_page_first 633
_journal_page_last 643
_journal_paper_doi 10.1021/acs.inorgchem.5b01902
_journal_volume 55
_journal_year 2016
_chemical_absolute_configuration rmad
_chemical_formula_moiety 'C26 H36 Co N4 O6, C3 H8 O, C F3 O3 S'
_chemical_formula_sum 'C30 H44 Co F3 N4 O10 S'
_chemical_formula_weight 768.68
_chemical_name_systematic
; 
 ? 
;
_space_group_IT_number 4
_symmetry_cell_setting monoclinic
_symmetry_space_group_name_Hall 'P 2yb'
_symmetry_space_group_name_H-M 'P 1 21 1'
_atom_sites_solution_hydrogens geom
_atom_sites_solution_primary direct
_atom_sites_solution_secondary difmap
_audit_creation_method SHELXL-97
_cell_angle_alpha 90.00
_cell_angle_beta 106.387(3)
_cell_angle_gamma 90.00
_cell_formula_units_Z 2
_cell_length_a 9.3116(13)
_cell_length_b 14.8530(19)
_cell_length_c 12.8247(19)
_cell_measurement_reflns_used 8640
_cell_measurement_temperature 100(2)
_cell_measurement_theta_max 27.4835
_cell_measurement_theta_min 4.1167
_cell_volume 1701.7(4)
_computing_cell_refinement 'CrystalClear (Rigaku Corp., 2000)'
_computing_data_collection 'CrystalClear (Rigaku Corp., 2000)'
_computing_data_reduction 'CrystalClear (Rigaku Corp., 2000)'
_computing_structure_refinement 'SHELXL-97 (Sheldrick, 1997)'
_computing_structure_solution 'SIR97(Altomare, 1999)'
_diffrn_ambient_temperature 100(2)
_diffrn_measured_fraction_theta_full 0.983
_diffrn_measured_fraction_theta_max 0.983
_diffrn_measurement_device
;
Mercury CCD (2x2 bin mode)
;
_diffrn_measurement_method \w
_diffrn_radiation_detector CCD
_diffrn_radiation_monochromator 'Graphite Monochromator'
_diffrn_radiation_source 'Rotating Anode'
_diffrn_radiation_type MoK\a
_diffrn_radiation_wavelength 0.71070
_diffrn_reflns_av_R_equivalents 0.0314
_diffrn_reflns_av_sigmaI/netI 0.0331
_diffrn_reflns_limit_h_max 11
_diffrn_reflns_limit_h_min -12
_diffrn_reflns_limit_k_max 19
_diffrn_reflns_limit_k_min -15
_diffrn_reflns_limit_l_max 15
_diffrn_reflns_limit_l_min -16
_diffrn_reflns_number 16792
_diffrn_reflns_theta_full 27.48
_diffrn_reflns_theta_max 27.48
_diffrn_reflns_theta_min 4.30
_exptl_absorpt_coefficient_mu 0.643
_exptl_absorpt_correction_T_max 0.8821
_exptl_absorpt_correction_T_min 0.8305
_exptl_absorpt_correction_type multi-scan
_exptl_absorpt_process_details '(Jacobson, 1998)'
_exptl_crystal_colour Green
_exptl_crystal_density_diffrn 1.500
_exptl_crystal_density_method 'not measured'
_exptl_crystal_description Prism
_exptl_crystal_F_000 804
_exptl_crystal_size_max 0.30
_exptl_crystal_size_mid 0.20
_exptl_crystal_size_min 0.20
_refine_diff_density_max 0.503
_refine_diff_density_min -0.299
_refine_diff_density_rms 0.050
_refine_ls_abs_structure_details 'Flack H D (1983), Acta Cryst. A39, 876-881'
_refine_ls_abs_structure_Flack 0.012(9)
_refine_ls_extinction_method none
_refine_ls_goodness_of_fit_ref 1.053
_refine_ls_hydrogen_treatment constr
_refine_ls_matrix_type full
_refine_ls_number_parameters 453
_refine_ls_number_reflns 6339
_refine_ls_number_restraints 1
_refine_ls_restrained_S_all 1.053
_refine_ls_R_factor_all 0.0326
_refine_ls_R_factor_gt 0.0311
_refine_ls_shift/su_max 0.001
_refine_ls_shift/su_mean 0.000
_refine_ls_structure_factor_coef Fsqd
_refine_ls_weighting_details 'calc w=1/[\s^2^(Fo^2^)+(0.0280P)^2^+1.0809P] where P=(Fo^2^+2Fc^2^)/3'
_refine_ls_weighting_scheme calc
_refine_ls_wR_factor_gt 0.0710
_refine_ls_wR_factor_ref 0.0716
_reflns_number_gt 6198
_reflns_number_total 6339
_reflns_threshold_expression >2sigma(I)
_cod_data_source_file ic5b01902_si_001.cif
_cod_data_source_block '[Co(L1)](CF3SO3)(C3H7OH)'
_cod_depositor_comments
;
The following automatic conversions were performed:

'_exptl_absorpt_correction_type' value 'Multi-scan' changed to
'multi-scan' according to
/usr/data/users/saulius/crontab/automatic-downloads/current/ACS/lib/dictionaries/cif_core.dic
dictionary named 'cif_core.dic' version 2.4.2 from 2011-04-26.

Automatic conversion script
Id: cif_fix_values 4268 2015-11-12 08:31:59Z antanas 
;
_cod_original_sg_symbol_H-M 'P 21'
_cod_database_code 4344535

loop_
_symmetry_equiv_pos_as_xyz
'x, y, z'
'-x, y+1/2, -z'

loop_
_atom_site_label
_atom_site_type_symbol
_atom_site_fract_x
_atom_site_fract_y
_atom_site_fract_z
_atom_site_U_iso_or_equiv
_atom_site_adp_type
_atom_site_occupancy
_atom_site_symmetry_multiplicity
_atom_site_calc_flag
_atom_site_refinement_flags
Co1 Co 0.19969(3) 0.333183(19) 0.48706(2) 0.01128(7) Uani 1 1 d .
C1 C 0.3265(3) 0.45403(15) 0.66170(17) 0.0145(4) Uani 1 1 d .
C2 C 0.4252(3) 0.49984(17) 0.74443(19) 0.0200(5) Uani 1 1 d .
H1 H 0.5296 0.4985 0.7518 0.024 Uiso 1 1 calc R
C3 C 0.3691(3) 0.54874(17) 0.81799(18) 0.0221(5) Uani 1 1 d .
H2 H 0.4352 0.5818 0.8752 0.027 Uiso 1 1 calc R
C4 C 0.2168(3) 0.54852(16) 0.80662(18) 0.0191(5) Uani 1 1 d .
C5 C 0.1168(3) 0.50308(16) 0.72024(18) 0.0174(5) Uani 1 1 d .
H3 H 0.0123 0.5048 0.7122 0.021 Uiso 1 1 calc R
C6 C 0.1718(3) 0.45545(15) 0.64648(17) 0.0139(4) Uani 1 1 d .
N1 N 0.0875(2) 0.40498(13) 0.55759(14) 0.0138(4) Uani 1 1 d .
C7 C -0.0604(3) 0.41445(16) 0.51024(17) 0.0144(4) Uani 1 1 d .
O1 O -0.14872(19) 0.46164(11) 0.54057(13) 0.0191(3) Uani 1 1 d .
C8 C -0.1078(3) 0.36180(15) 0.40336(18) 0.0159(5) Uani 1 1 d .
H4 H -0.0962 0.4033 0.3449 0.019 Uiso 1 1 calc R
C9 C -0.2708(2) 0.3331(2) 0.37297(18) 0.0221(4) Uani 1 1 d .
H5 H -0.2948 0.2992 0.3046 0.033 Uiso 1 1 calc R
H6 H -0.3348 0.3865 0.3640 0.033 Uiso 1 1 calc R
H7 H -0.2880 0.2949 0.4306 0.033 Uiso 1 1 calc R
N2 N 0.0011(2) 0.28518(13) 0.40977(14) 0.0135(4) Uani 1 1 d .
C10 C -0.0116(3) 0.24926(18) 0.29913(18) 0.0199(5) Uani 1 1 d .
H8 H 0.0574 0.1985 0.3046 0.030 Uiso 1 1 calc R
H9 H 0.0138 0.2968 0.2543 0.030 Uiso 1 1 calc R
H10 H -0.1144 0.2288 0.2657 0.030 Uiso 1 1 calc R
C11 C -0.0293(3) 0.21175(16) 0.48162(19) 0.0171(5) Uani 1 1 d .
H11 H -0.0643 0.2380 0.5411 0.021 Uiso 1 1 calc R
H12 H -0.1077 0.1706 0.4390 0.021 Uiso 1 1 calc R
C12 C 0.1147(3) 0.16115(16) 0.52767(19) 0.0164(5) Uani 1 1 d .
H13 H 0.1020 0.1158 0.5809 0.020 Uiso 1 1 calc R
H14 H 0.1440 0.1296 0.4688 0.020 Uiso 1 1 calc R
N3 N 0.2326(2) 0.22766(13) 0.58191(14) 0.0139(4) Uani 1 1 d .
C13 C 0.2258(3) 0.24621(17) 0.69457(17) 0.0195(5) Uani 1 1 d .
H15 H 0.1288 0.2731 0.6920 0.029 Uiso 1 1 calc R
H16 H 0.3062 0.2880 0.7302 0.029 Uiso 1 1 calc R
H17 H 0.2380 0.1898 0.7357 0.029 Uiso 1 1 calc R
C14 C 0.3851(3) 0.19131(16) 0.58462(18) 0.0155(4) Uani 1 1 d .
H18 H 0.4606 0.2320 0.6331 0.019 Uiso 1 1 calc R
C15 C 0.4163(3) 0.09653(17) 0.63176(19) 0.0212(5) Uani 1 1 d .
H19 H 0.3985 0.0947 0.7035 0.032 Uiso 1 1 calc R
H20 H 0.5206 0.0805 0.6387 0.032 Uiso 1 1 calc R
H21 H 0.3497 0.0536 0.5833 0.032 Uiso 1 1 calc R
C16 C 0.4048(3) 0.20038(15) 0.46998(18) 0.0147(4) Uani 1 1 d .
O2 O 0.4917(2) 0.15269(12) 0.43927(13) 0.0216(4) Uani 1 1 d .
N4 N 0.3198(2) 0.26910(13) 0.41613(14) 0.0137(4) Uani 1 1 d .
C17 C 0.3258(2) 0.30529(15) 0.31650(16) 0.0143(5) Uani 1 1 d .
C18 C 0.3862(3) 0.26505(17) 0.24083(18) 0.0171(5) Uani 1 1 d .
H22 H 0.4316 0.2073 0.2548 0.021 Uiso 1 1 calc R
C19 C 0.3799(3) 0.31008(17) 0.14383(18) 0.0196(5) Uani 1 1 d .
C20 C 0.3120(3) 0.39349(19) 0.12100(19) 0.0233(5) Uani 1 1 d .
H23 H 0.3078 0.4228 0.0544 0.028 Uiso 1 1 calc R
C21 C 0.2499(3) 0.43428(17) 0.19570(18) 0.0204(5) Uani 1 1 d .
H24 H 0.2024 0.4913 0.1808 0.024 Uiso 1 1 calc R
C22 C 0.2586(3) 0.39006(16) 0.29235(17) 0.0158(5) Uani 1 1 d .
O3 O 0.37137(18) 0.40015(11) 0.58529(12) 0.0157(3) Uani 1 1 d .
C23 C 0.5189(3) 0.41713(18) 0.57299(19) 0.0195(5) Uani 1 1 d .
H25 H 0.5359 0.4822 0.5722 0.029 Uiso 1 1 calc R
H26 H 0.5260 0.3908 0.5046 0.029 Uiso 1 1 calc R
H27 H 0.5947 0.3899 0.6339 0.029 Uiso 1 1 calc R
O4 O 0.1506(2) 0.59110(12) 0.87557(14) 0.0267(4) Uani 1 1 d .
C24 C 0.2469(4) 0.6405(2) 0.9636(2) 0.0348(7) Uani 1 1 d .
H28 H 0.3210 0.5997 1.0094 0.052 Uiso 1 1 calc R
H29 H 0.1873 0.6681 1.0070 0.052 Uiso 1 1 calc R
H30 H 0.2985 0.6877 0.9346 0.052 Uiso 1 1 calc R
O6 O 0.4484(2) 0.26575(14) 0.07672(13) 0.0277(4) Uani 1 1 d .
C25 C 0.4151(4) 0.2961(2) -0.0332(2) 0.0400(8) Uani 1 1 d .
H31 H 0.3073 0.2908 -0.0680 0.060 Uiso 1 1 calc R
H32 H 0.4696 0.2591 -0.0727 0.060 Uiso 1 1 calc R
H33 H 0.4456 0.3591 -0.0343 0.060 Uiso 1 1 calc R
O5 O 0.18900(18) 0.42315(11) 0.37005(12) 0.0145(3) Uani 1 1 d .
C26 C 0.2003(3) 0.51923(16) 0.3928(2) 0.0202(5) Uani 1 1 d .
H34 H 0.3033 0.5341 0.4337 0.030 Uiso 1 1 calc R
H35 H 0.1323 0.5355 0.4357 0.030 Uiso 1 1 calc R
H36 H 0.1729 0.5528 0.3242 0.030 Uiso 1 1 calc R
S1 S -0.20102(8) 0.24433(5) 0.77625(5) 0.02320(14) Uani 1 1 d .
O7 O -0.3449(2) 0.25038(17) 0.79631(15) 0.0373(5) Uani 1 1 d .
O8 O -0.1145(2) 0.16572(13) 0.82202(15) 0.0317(5) Uani 1 1 d .
O9 O -0.1982(3) 0.26546(16) 0.66740(15) 0.0424(6) Uani 1 1 d .
C27 C -0.0987(3) 0.3363(2) 0.8581(2) 0.0298(5) Uani 1 1 d .
F1 F -0.0887(2) 0.32512(15) 0.96298(12) 0.0449(5) Uani 1 1 d .
F2 F -0.1652(3) 0.41455(13) 0.82525(19) 0.0546(6) Uani 1 1 d .
F3 F 0.04097(19) 0.34043(17) 0.84968(15) 0.0483(4) Uani 1 1 d .
O10 O 0.1202(3) 0.05403(17) 0.79772(18) 0.0433(6) Uani 1 1 d .
H37 H 0.0466 0.0879 0.7938 0.065 Uiso 1 1 calc R
C28 C 0.1696(4) 0.0151(3) 0.9048(3) 0.0578(11) Uani 1 1 d .
H38 H 0.0837 -0.0210 0.9146 0.069 Uiso 1 1 calc R
C29 C 0.2886(6) -0.0479(3) 0.9080(4) 0.0757(14) Uani 1 1 d .
H39 H 0.2513 -0.0959 0.8549 0.113 Uiso 1 1 calc R
H40 H 0.3240 -0.0740 0.9810 0.113 Uiso 1 1 calc R
H41 H 0.3714 -0.0165 0.8904 0.113 Uiso 1 1 calc R
C30 C 0.2063(6) 0.0819(4) 0.9933(4) 0.0890(18) Uani 1 1 d .
H42 H 0.2337 0.0508 1.0635 0.133 Uiso 1 1 calc R
H43 H 0.1191 0.1204 0.9881 0.133 Uiso 1 1 calc R
H44 H 0.2905 0.1191 0.9870 0.133 Uiso 1 1 calc R

loop_
_atom_site_aniso_label
_atom_site_aniso_U_11
_atom_site_aniso_U_22
_atom_site_aniso_U_33
_atom_site_aniso_U_23
_atom_site_aniso_U_13
_atom_site_aniso_U_12
Co1 0.01114(12) 0.00991(13) 0.01408(12) -0.00148(11) 0.00566(10) -0.00082(12)
C1 0.0181(11) 0.0134(11) 0.0134(10) -0.0017(8) 0.0068(9) -0.0013(9)
C2 0.0190(12) 0.0216(13) 0.0196(11) -0.0009(9) 0.0057(9) -0.0024(10)
C3 0.0302(14) 0.0205(13) 0.0154(11) -0.0048(9) 0.0060(10) -0.0041(10)
C4 0.0290(13) 0.0157(12) 0.0159(11) 0.0003(8) 0.0119(10) -0.0006(10)
C5 0.0214(12) 0.0144(11) 0.0191(11) -0.0001(8) 0.0100(9) -0.0010(9)
C6 0.0189(11) 0.0098(11) 0.0142(10) -0.0006(8) 0.0066(9) -0.0009(8)
N1 0.0137(9) 0.0126(10) 0.0164(9) -0.0029(7) 0.0064(7) -0.0004(7)
C7 0.0161(11) 0.0103(11) 0.0185(10) 0.0007(8) 0.0077(9) -0.0029(9)
O1 0.0179(8) 0.0159(9) 0.0256(8) -0.0007(6) 0.0096(7) 0.0038(7)
C8 0.0138(11) 0.0151(11) 0.0195(11) 0.0002(8) 0.0061(9) 0.0006(8)
C9 0.0155(10) 0.0209(11) 0.0294(11) -0.0045(12) 0.0057(8) -0.0002(12)
N2 0.0140(9) 0.0113(10) 0.0168(9) -0.0026(7) 0.0069(7) -0.0028(7)
C10 0.0182(11) 0.0240(13) 0.0168(10) -0.0066(9) 0.0041(9) -0.0041(10)
C11 0.0180(12) 0.0130(12) 0.0231(12) -0.0010(8) 0.0102(9) -0.0033(9)
C12 0.0166(11) 0.0109(11) 0.0246(11) -0.0021(8) 0.0107(9) -0.0027(9)
N3 0.0136(9) 0.0142(10) 0.0152(9) -0.0014(7) 0.0065(7) -0.0005(7)
C13 0.0262(13) 0.0198(12) 0.0147(10) 0.0017(9) 0.0092(9) -0.0001(10)
C14 0.0157(11) 0.0157(12) 0.0154(10) 0.0011(8) 0.0049(9) 0.0029(9)
C15 0.0230(12) 0.0207(13) 0.0208(12) 0.0034(9) 0.0076(10) 0.0050(10)
C16 0.0146(11) 0.0127(11) 0.0173(11) -0.0007(8) 0.0051(9) -0.0008(8)
O2 0.0236(9) 0.0190(9) 0.0257(9) 0.0013(7) 0.0129(7) 0.0074(7)
N4 0.0154(9) 0.0148(10) 0.0127(8) -0.0008(7) 0.0071(7) 0.0015(7)
C17 0.0110(10) 0.0195(12) 0.0125(10) -0.0022(8) 0.0036(8) -0.0034(8)
C18 0.0153(11) 0.0205(12) 0.0156(10) -0.0023(8) 0.0043(8) 0.0011(9)
C19 0.0144(10) 0.0320(16) 0.0128(10) -0.0037(8) 0.0042(8) 0.0009(9)
C20 0.0225(12) 0.0327(15) 0.0155(11) 0.0045(9) 0.0070(10) 0.0020(11)
C21 0.0190(12) 0.0210(13) 0.0212(11) 0.0024(9) 0.0058(9) 0.0018(10)
C22 0.0136(11) 0.0208(12) 0.0133(10) -0.0019(8) 0.0043(8) -0.0020(9)
O3 0.0141(8) 0.0170(8) 0.0178(7) -0.0046(6) 0.0076(6) -0.0020(6)
C23 0.0124(11) 0.0223(13) 0.0248(11) -0.0046(9) 0.0072(9) -0.0032(9)
O4 0.0408(11) 0.0222(10) 0.0210(9) -0.0085(7) 0.0150(8) 0.0004(8)
C24 0.0462(18) 0.0368(17) 0.0227(13) -0.0133(11) 0.0117(13) -0.0043(14)
O6 0.0303(10) 0.0404(12) 0.0147(8) -0.0003(7) 0.0102(7) 0.0077(9)
C25 0.0495(19) 0.060(2) 0.0144(12) 0.0058(12) 0.0153(12) 0.0193(16)
O5 0.0172(8) 0.0107(8) 0.0178(7) -0.0014(6) 0.0087(6) -0.0005(6)
C26 0.0252(13) 0.0118(11) 0.0257(12) -0.0009(9) 0.0104(10) -0.0013(10)
S1 0.0284(3) 0.0268(3) 0.0155(3) 0.0007(2) 0.0080(2) 0.0035(3)
O7 0.0265(10) 0.0589(15) 0.0264(10) -0.0045(10) 0.0075(8) -0.0045(10)
O8 0.0459(12) 0.0227(10) 0.0250(9) 0.0007(7) 0.0074(9) 0.0055(9)
O9 0.0581(15) 0.0538(15) 0.0194(9) 0.0107(9) 0.0177(9) 0.0213(12)
C27 0.0334(13) 0.0249(13) 0.0374(13) -0.0024(13) 0.0203(11) -0.0029(14)
F1 0.0581(11) 0.0482(11) 0.0321(8) -0.0212(8) 0.0185(8) -0.0224(10)
F2 0.0674(14) 0.0235(10) 0.0823(15) -0.0006(9) 0.0362(12) 0.0068(10)
F3 0.0349(9) 0.0503(12) 0.0660(11) -0.0008(11) 0.0247(8) -0.0125(10)
O10 0.0338(12) 0.0512(15) 0.0436(12) 0.0204(10) 0.0086(10) 0.0077(10)
C28 0.044(2) 0.059(2) 0.059(2) 0.0271(19) -0.0051(18) 0.0025(18)
C29 0.072(3) 0.081(3) 0.067(3) 0.011(2) 0.007(2) 0.033(3)
C30 0.097(4) 0.081(4) 0.060(3) 0.005(3) -0.024(3) 0.017(3)

loop_
_atom_type_symbol
_atom_type_description
_atom_type_scat_dispersion_real
_atom_type_scat_dispersion_imag
_atom_type_scat_source
C C 0.0033 0.0016 'International Tables Vol C Tables 4.2.6.8 and 6.1.1.4'
H H 0.0000 0.0000 'International Tables Vol C Tables 4.2.6.8 and 6.1.1.4'
N N 0.0061 0.0033 'International Tables Vol C Tables 4.2.6.8 and 6.1.1.4'
O O 0.0106 0.0060 'International Tables Vol C Tables 4.2.6.8 and 6.1.1.4'
F F 0.0171 0.0103 'International Tables Vol C Tables 4.2.6.8 and 6.1.1.4'
S S 0.1246 0.1234 'International Tables Vol C Tables 4.2.6.8 and 6.1.1.4'
Co Co 0.3494 0.9721 'International Tables Vol C Tables 4.2.6.8 and 6.1.1.4'

loop_
_geom_angle_atom_site_label_1
_geom_angle_atom_site_label_2
_geom_angle_atom_site_label_3
_geom_angle
N4 Co1 N1 175.84(9)
N4 Co1 N3 83.42(8)
N1 Co1 N3 99.51(8)
N4 Co1 N2 100.07(8)
N1 Co1 N2 83.00(8)
N3 Co1 N2 89.02(8)
N4 Co1 O5 83.43(7)
N1 Co1 O5 93.73(7)
N3 Co1 O5 166.70(7)
N2 Co1 O5 91.34(7)
N4 Co1 O3 94.45(8)
N1 Co1 O3 82.49(7)
N3 Co1 O3 92.86(7)
N2 Co1 O3 165.48(7)
O5 Co1 O3 90.12(7)
C2 C1 C6 122.6(2)
C2 C1 O3 123.5(2)
C6 C1 O3 113.90(18)
C1 C2 C3 118.8(2)
C1 C2 H1 120.6
C3 C2 H1 120.6
C4 C3 C2 119.5(2)
C4 C3 H2 120.2
C2 C3 H2 120.2
O4 C4 C3 124.5(2)
O4 C4 C5 114.5(2)
C3 C4 C5 121.1(2)
C6 C5 C4 119.5(2)
C6 C5 H3 120.2
C4 C5 H3 120.2
C5 C6 C1 118.4(2)
C5 C6 N1 126.5(2)
C1 C6 N1 115.03(19)
C7 N1 C6 125.2(2)
C7 N1 Co1 118.41(15)
C6 N1 Co1 115.56(15)
O1 C7 N1 127.6(2)
O1 C7 C8 121.8(2)
N1 C7 C8 110.48(19)
N2 C8 C9 114.2(2)
N2 C8 C7 108.46(17)
C9 C8 C7 112.85(19)
N2 C8 H4 107.0
C9 C8 H4 107.0
C7 C8 H4 107.0
C8 C9 H5 109.5
C8 C9 H6 109.5
H5 C9 H6 109.5
C8 C9 H7 109.5
H5 C9 H7 109.5
H6 C9 H7 109.5
C10 N2 C11 110.22(18)
C10 N2 C8 110.27(18)
C11 N2 C8 109.86(17)
C10 N2 Co1 114.85(14)
C11 N2 Co1 105.45(13)
C8 N2 Co1 105.97(13)
N2 C10 H8 109.5
N2 C10 H9 109.5
H8 C10 H9 109.5
N2 C10 H10 109.5
H8 C10 H10 109.5
H9 C10 H10 109.5
C12 C11 N2 107.53(19)
C12 C11 H11 110.2
N2 C11 H11 110.2
C12 C11 H12 110.2
N2 C11 H12 110.2
H11 C11 H12 108.5
N3 C12 C11 107.98(18)
N3 C12 H13 110.1
C11 C12 H13 110.1
N3 C12 H14 110.1
C11 C12 H14 110.1
H13 C12 H14 108.4
C13 N3 C12 110.32(18)
C13 N3 C14 109.92(17)
C12 N3 C14 109.68(17)
C13 N3 Co1 114.41(15)
C12 N3 Co1 105.95(13)
C14 N3 Co1 106.38(14)
N3 C13 H15 109.5
N3 C13 H16 109.5
H15 C13 H16 109.5
N3 C13 H17 109.5
H15 C13 H17 109.5
H16 C13 H17 109.5
N3 C14 C15 114.3(2)
N3 C14 C16 108.16(17)
C15 C14 C16 113.49(19)
N3 C14 H18 106.8
C15 C14 H18 106.8
C16 C14 H18 106.8
C14 C15 H19 109.5
C14 C15 H20 109.5
H19 C15 H20 109.5
C14 C15 H21 109.5
H19 C15 H21 109.5
H20 C15 H21 109.5
O2 C16 N4 128.1(2)
O2 C16 C14 121.7(2)
N4 C16 C14 110.06(19)
C16 N4 C17 125.8(2)
C16 N4 Co1 118.35(15)
C17 N4 Co1 115.33(15)
C18 C17 C22 118.5(2)
C18 C17 N4 126.9(2)
C22 C17 N4 114.57(19)
C17 C18 C19 119.5(2)
C17 C18 H22 120.2
C19 C18 H22 120.2
O6 C19 C20 124.1(2)
O6 C19 C18 114.7(2)
C20 C19 C18 121.2(2)
C19 C20 C21 119.9(2)
C19 C20 H23 120.1
C21 C20 H23 120.1
C22 C21 C20 118.7(2)
C22 C21 H24 120.7
C20 C21 H24 120.7
C21 C22 C17 122.3(2)
C21 C22 O5 122.7(2)
C17 C22 O5 114.80(19)
C1 O3 C23 116.79(17)
C1 O3 Co1 112.20(13)
C23 O3 Co1 129.23(13)
O3 C23 H25 109.5
O3 C23 H26 109.5
H25 C23 H26 109.5
O3 C23 H27 109.5
H25 C23 H27 109.5
H26 C23 H27 109.5
C4 O4 C24 116.9(2)
O4 C24 H28 109.5
O4 C24 H29 109.5
H28 C24 H29 109.5
O4 C24 H30 109.5
H28 C24 H30 109.5
H29 C24 H30 109.5
C19 O6 C25 117.2(2)
O6 C25 H31 109.5
O6 C25 H32 109.5
H31 C25 H32 109.5
O6 C25 H33 109.5
H31 C25 H33 109.5
H32 C25 H33 109.5
C22 O5 C26 117.27(18)
C22 O5 Co1 111.15(13)
C26 O5 Co1 121.48(13)
O5 C26 H34 109.5
O5 C26 H35 109.5
H34 C26 H35 109.5
O5 C26 H36 109.5
H34 C26 H36 109.5
H35 C26 H36 109.5
O7 S1 O9 115.67(13)
O7 S1 O8 114.78(14)
O9 S1 O8 114.18(13)
O7 S1 C27 102.27(12)
O9 S1 C27 104.26(14)
O8 S1 C27 103.35(13)
F2 C27 F1 108.9(2)
F2 C27 F3 108.1(3)
F1 C27 F3 107.2(2)
F2 C27 S1 110.64(19)
F1 C27 S1 111.4(2)
F3 C27 S1 110.5(2)
C28 O10 H37 109.5
O10 C28 C29 108.9(4)
O10 C28 C30 113.9(4)
C29 C28 C30 113.9(4)
O10 C28 H38 106.5
C29 C28 H38 106.5
C30 C28 H38 106.5
C28 C29 H39 109.5
C28 C29 H40 109.5
H39 C29 H40 109.5
C28 C29 H41 109.5
H39 C29 H41 109.5
H40 C29 H41 109.5
C28 C30 H42 109.5
C28 C30 H43 109.5
H42 C30 H43 109.5
C28 C30 H44 109.5
H42 C30 H44 109.5
H43 C30 H44 109.5

loop_
_geom_bond_atom_site_label_1
_geom_bond_atom_site_label_2
_geom_bond_distance
Co1 N4 1.8863(19)
Co1 N1 1.8917(19)
Co1 N3 1.9544(19)
Co1 N2 1.9690(19)
Co1 O5 1.9908(16)
Co1 O3 1.9989(16)
C1 C2 1.372(3)
C1 C6 1.398(3)
C1 O3 1.416(3)
C2 C3 1.403(3)
C2 H1 0.9500
C3 C4 1.385(4)
C3 H2 0.9500
C4 O4 1.367(3)
C4 C5 1.402(3)
C5 C6 1.390(3)
C5 H3 0.9500
C6 N1 1.405(3)
N1 C7 1.347(3)
C7 O1 1.224(3)
C7 C8 1.531(3)
C8 N2 1.511(3)
C8 C9 1.517(3)
C8 H4 1.0000
C9 H5 0.9800
C9 H6 0.9800
C9 H7 0.9800
N2 C10 1.489(3)
N2 C11 1.505(3)
C10 H8 0.9800
C10 H9 0.9800
C10 H10 0.9800
C11 C12 1.505(3)
C11 H11 0.9900
C11 H12 0.9900
C12 N3 1.494(3)
C12 H13 0.9900
C12 H14 0.9900
N3 C13 1.490(3)
N3 C14 1.511(3)
C13 H15 0.9800
C13 H16 0.9800
C13 H17 0.9800
C14 C15 1.527(3)
C14 C16 1.538(3)
C14 H18 1.0000
C15 H19 0.9800
C15 H20 0.9800
C15 H21 0.9800
C16 O2 1.221(3)
C16 N4 1.355(3)
N4 C17 1.402(3)
C17 C18 1.387(3)
C17 C22 1.401(3)
C18 C19 1.399(3)
C18 H22 0.9500
C19 O6 1.375(3)
C19 C20 1.384(4)
C20 C21 1.390(3)
C20 H23 0.9500
C21 C22 1.385(3)
C21 H24 0.9500
C22 O5 1.421(3)
O3 C23 1.449(3)
C23 H25 0.9800
C23 H26 0.9800
C23 H27 0.9800
O4 C24 1.430(3)
C24 H28 0.9800
C24 H29 0.9800
C24 H30 0.9800
O6 C25 1.428(3)
C25 H31 0.9800
C25 H32 0.9800
C25 H33 0.9800
O5 C26 1.454(3)
C26 H34 0.9800
C26 H35 0.9800
C26 H36 0.9800
S1 O7 1.436(2)
S1 O9 1.4381(19)
S1 O8 1.446(2)
S1 C27 1.820(3)
C27 F2 1.328(4)
C27 F1 1.332(3)
C27 F3 1.337(3)
O10 C28 1.441(4)
O10 H37 0.8400
C28 C29 1.441(6)
C28 C30 1.474(7)
C28 H38 1.0000
C29 H39 0.9800
C29 H40 0.9800
C29 H41 0.9800
C30 H42 0.9800
C30 H43 0.9800
C30 H44 0.9800

loop_
_geom_torsion_atom_site_label_1
_geom_torsion_atom_site_label_2
_geom_torsion_atom_site_label_3
_geom_torsion_atom_site_label_4
_geom_torsion
C6 C1 C2 C3 1.2(4)
O3 C1 C2 C3 -177.8(2)
C1 C2 C3 C4 1.0(4)
C2 C3 C4 O4 177.7(2)
C2 C3 C4 C5 -2.5(4)
O4 C4 C5 C6 -178.4(2)
C3 C4 C5 C6 1.8(4)
C4 C5 C6 C1 0.5(3)
C4 C5 C6 N1 178.4(2)
C2 C1 C6 C5 -2.0(3)
O3 C1 C6 C5 177.1(2)
C2 C1 C6 N1 179.8(2)
O3 C1 C6 N1 -1.1(3)
C5 C6 N1 C7 20.3(4)
C1 C6 N1 C7 -161.7(2)
C5 C6 N1 Co1 -170.44(19)
C1 C6 N1 Co1 7.6(3)
N3 Co1 N1 C7 -106.50(18)
N2 Co1 N1 C7 -18.68(17)
O5 Co1 N1 C7 72.22(18)
O3 Co1 N1 C7 161.84(18)
N3 Co1 N1 C6 83.42(16)
N2 Co1 N1 C6 171.24(17)
O5 Co1 N1 C6 -97.86(16)
O3 Co1 N1 C6 -8.23(15)
C6 N1 C7 O1 -6.8(4)
Co1 N1 C7 O1 -175.78(19)
C6 N1 C7 C8 169.0(2)
Co1 N1 C7 C8 0.0(3)
O1 C7 C8 N2 -158.0(2)
N1 C7 C8 N2 25.9(3)
O1 C7 C8 C9 -30.5(3)
N1 C7 C8 C9 153.4(2)
C9 C8 N2 C10 70.0(2)
C7 C8 N2 C10 -163.20(19)
C9 C8 N2 C11 -51.6(2)
C7 C8 N2 C11 75.1(2)
C9 C8 N2 Co1 -165.09(15)
C7 C8 N2 Co1 -38.33(19)
N4 Co1 N2 C10 -24.12(17)
N1 Co1 N2 C10 153.03(17)
N3 Co1 N2 C10 -107.26(17)
O5 Co1 N2 C10 59.44(17)
O3 Co1 N2 C10 155.1(3)
N4 Co1 N2 C11 97.42(14)
N1 Co1 N2 C11 -85.42(14)
N3 Co1 N2 C11 14.28(14)
O5 Co1 N2 C11 -179.02(14)
O3 Co1 N2 C11 -83.4(3)
N4 Co1 N2 C8 -146.11(13)
N1 Co1 N2 C8 31.05(14)
N3 Co1 N2 C8 130.75(14)
O5 Co1 N2 C8 -62.55(13)
O3 Co1 N2 C8 33.1(4)
C10 N2 C11 C12 84.4(2)
C8 N2 C11 C12 -153.86(18)
Co1 N2 C11 C12 -40.07(19)
N2 C11 C12 N3 54.5(2)
C11 C12 N3 C13 83.8(2)
C11 C12 N3 C14 -154.96(18)
C11 C12 N3 Co1 -40.5(2)
N4 Co1 N3 C13 152.39(17)
N1 Co1 N3 C13 -24.62(17)
N2 Co1 N3 C13 -107.35(16)
O5 Co1 N3 C13 161.0(3)
O3 Co1 N3 C13 58.24(16)
N4 Co1 N3 C12 -85.85(14)
N1 Co1 N3 C12 97.14(14)
N2 Co1 N3 C12 14.41(14)
O5 Co1 N3 C12 -77.3(4)
O3 Co1 N3 C12 180.00(14)
N4 Co1 N3 C14 30.83(13)
N1 Co1 N3 C14 -146.18(13)
N2 Co1 N3 C14 131.09(14)
O5 Co1 N3 C14 39.4(4)
O3 Co1 N3 C14 -63.32(14)
C13 N3 C14 C15 69.6(2)
C12 N3 C14 C15 -51.8(2)
Co1 N3 C14 C15 -165.97(15)
C13 N3 C14 C16 -162.91(19)
C12 N3 C14 C16 75.6(2)
Co1 N3 C14 C16 -38.54(19)
N3 C14 C16 O2 -156.3(2)
C15 C14 C16 O2 -28.5(3)
N3 C14 C16 N4 26.6(2)
C15 C14 C16 N4 154.5(2)
O2 C16 N4 C17 -6.7(4)
C14 C16 N4 C17 170.1(2)
O2 C16 N4 Co1 -178.1(2)
C14 C16 N4 Co1 -1.3(2)
N3 Co1 N4 C16 -17.67(17)
N2 Co1 N4 C16 -105.49(17)
O5 Co1 N4 C16 164.31(17)
O3 Co1 N4 C16 74.70(17)
N3 Co1 N4 C17 169.99(16)
N2 Co1 N4 C17 82.16(16)
O5 Co1 N4 C17 -8.04(15)
O3 Co1 N4 C17 -97.64(16)
C16 N4 C17 C18 18.7(4)
Co1 N4 C17 C18 -169.58(18)
C16 N4 C17 C22 -163.3(2)
Co1 N4 C17 C22 8.4(2)
C22 C17 C18 C19 0.6(3)
N4 C17 C18 C19 178.6(2)
C17 C18 C19 O6 177.5(2)
C17 C18 C19 C20 -1.2(4)
O6 C19 C20 C21 -177.9(2)
C18 C19 C20 C21 0.7(4)
C19 C20 C21 C22 0.4(4)
C20 C21 C22 C17 -1.0(4)
C20 C21 C22 O5 -175.2(2)
C18 C17 C22 C21 0.4(3)
N4 C17 C22 C21 -177.7(2)
C18 C17 C22 O5 175.13(19)
N4 C17 C22 O5 -3.1(3)
C2 C1 O3 C23 -20.1(3)
C6 C1 O3 C23 160.9(2)
C2 C1 O3 Co1 173.70(18)
C6 C1 O3 Co1 -5.4(2)
N4 Co1 O3 C1 -175.39(14)
N1 Co1 O3 C1 7.45(14)
N3 Co1 O3 C1 -91.77(15)
N2 Co1 O3 C1 5.4(4)
O5 Co1 O3 C1 101.20(14)
N4 Co1 O3 C23 20.52(19)
N1 Co1 O3 C23 -156.6(2)
N3 Co1 O3 C23 104.14(19)
N2 Co1 O3 C23 -158.7(3)
O5 Co1 O3 C23 -62.89(19)
C3 C4 O4 C24 1.4(4)
C5 C4 O4 C24 -178.4(2)
C20 C19 O6 C25 -16.3(4)
C18 C19 O6 C25 165.0(2)
C21 C22 O5 C26 -42.5(3)
C17 C22 O5 C26 142.8(2)
C21 C22 O5 Co1 171.43(18)
C17 C22 O5 Co1 -3.2(2)
N4 Co1 O5 C22 6.12(14)
N1 Co1 O5 C22 -176.94(14)
N3 Co1 O5 C22 -2.4(4)
N2 Co1 O5 C22 -93.87(14)
O3 Co1 O5 C22 100.58(14)
N4 Co1 O5 C26 -138.26(17)
N1 Co1 O5 C26 38.68(18)
N3 Co1 O5 C26 -146.8(3)
N2 Co1 O5 C26 121.75(17)
O3 Co1 O5 C26 -43.80(17)
O7 S1 C27 F2 -60.7(2)
O9 S1 C27 F2 60.1(2)
O8 S1 C27 F2 179.79(18)
O7 S1 C27 F1 60.5(2)
O9 S1 C27 F1 -178.6(2)
O8 S1 C27 F1 -59.0(2)
O7 S1 C27 F3 179.5(2)
O9 S1 C27 F3 -59.6(2)
O8 S1 C27 F3 60.0(2)
